data_7249970
loop_
_publ_author_name
'Kopotkov, Vyacheslav A.'
'Zorina, Leokadiya V.'
'Simonov, Sergey V.'
'Korchagin, Denis V.'
'Zhidkov, Mikhail V.'
'Dmitriev, Alexei I.'
'Mahmoudi, Ghodrat'
'Yagubskii, Eduard B.'

_publ_section_title
;
 Mononuclear complexes of dysprosium(iii) with 2,6-diacetylpyridine
 bis(isonicotinoylhydrazone): synthesis, crystal structure, and magnetic
 properties
;
_journal_issue 13
_journal_name_full CrystEngComm
_journal_page_first 2012
_journal_page_last 2024
_journal_paper_doi 10.1039/D5CE00066A
_journal_volume 27
_journal_year 2025
_chemical_formula_moiety 'C75 H64 Dy N7 O5 P3, 3(C F3 O3 S)'
_chemical_formula_sum 'C78 H64 Dy F9 N7 O14 P3 S3'
_chemical_formula_weight 1845.95
_space_group_crystal_system triclinic
_space_group_IT_number 2
_space_group_name_Hall '-P 1'
_space_group_name_H-M_alt 'P -1'
_atom_sites_solution_hydrogens geom
_atom_sites_solution_primary direct
_atom_sites_solution_secondary difmap
_audit_creation_method SHELXL-2018/3
_audit_update_record
;
2024-12-24 deposited with the CCDC.	2025-02-19 downloaded from the CCDC.
;
_cell_angle_alpha 100.909(2)
_cell_angle_beta 95.649(2)
_cell_angle_gamma 114.947(3)
_cell_formula_units_Z 2
_cell_length_a 12.9596(4)
_cell_length_b 13.7413(3)
_cell_length_c 25.0477(7)
_cell_measurement_reflns_used 14544
_cell_measurement_temperature 150(1)
_cell_measurement_theta_max 30.8300
_cell_measurement_theta_min 2.0810
_cell_volume 3890.9(2)
_computing_cell_refinement 'CrysAlisPro 1.171.41.122a (Rigaku OD, 2021)'
_computing_data_collection 'CrysAlisPro 1.171.41.122a (Rigaku OD, 2021)'
_computing_data_reduction 'CrysAlisPro 1.171.41.122a (Rigaku OD, 2021)'
_computing_publication_material 'WinGX publication routines (Farrugia, 1999)'
_computing_structure_refinement 'SHELXL-2018/3 (Sheldrick, 2018)'
_computing_structure_solution 'SHELXS-97 (Sheldrick, 2008)'
_diffrn_ambient_environment N~2~
_diffrn_ambient_temperature 150(1)
_diffrn_detector 'CCD plate'
_diffrn_detector_area_resol_mean 5.2283
_diffrn_detector_type AtlasS2
_diffrn_measured_fraction_theta_full 0.999
_diffrn_measured_fraction_theta_max 0.999
_diffrn_measurement_device 'four-circle diffractometer'
_diffrn_measurement_device_type 'Xcalibur, AtlasS2, Gemini'
_diffrn_radiation_monochromator graphite
_diffrn_radiation_probe x-ray
_diffrn_radiation_type 'Mo K\a'
_diffrn_radiation_wavelength 0.71073
_diffrn_reflns_av_R_equivalents 0.0585
_diffrn_reflns_av_unetI/netI 0.0799
_diffrn_reflns_Laue_measured_fraction_full 0.999
_diffrn_reflns_Laue_measured_fraction_max 0.999
_diffrn_reflns_limit_h_max 16
_diffrn_reflns_limit_h_min -17
_diffrn_reflns_limit_k_max 18
_diffrn_reflns_limit_k_min -17
_diffrn_reflns_limit_l_max 33
_diffrn_reflns_limit_l_min -32
_diffrn_reflns_number 46522
_diffrn_reflns_point_group_measured_fraction_full 0.999
_diffrn_reflns_point_group_measured_fraction_max 0.999
_diffrn_reflns_theta_full 28.000
_diffrn_reflns_theta_max 28.282
_diffrn_reflns_theta_min 1.686
_diffrn_source 'fine-focus sealed X-ray tube'
_diffrn_source_type 'Enhance (Mo) X-ray Source'
_exptl_absorpt_coefficient_mu 1.193
_exptl_absorpt_correction_T_max 1.00000
_exptl_absorpt_correction_T_min 0.67759
_exptl_absorpt_correction_type multi-scan
_exptl_absorpt_process_details
;
CrysAlisPro 1.171.41.122a (Rigaku Oxford Diffraction, 2021)
Empirical absorption correction using spherical harmonics,
implemented in SCALE3 ABSPACK scaling algorithm.
;
_exptl_crystal_colour yellow
_exptl_crystal_density_diffrn 1.576
_exptl_crystal_description prism
_exptl_crystal_F_000 1866
_exptl_crystal_size_max 0.416
_exptl_crystal_size_mid 0.163
_exptl_crystal_size_min 0.075
_refine_diff_density_max 2.243
_refine_diff_density_min -1.402
_refine_diff_density_rms 0.107
_refine_ls_extinction_method none
_refine_ls_goodness_of_fit_ref 1.003
_refine_ls_hydrogen_treatment mixed
_refine_ls_matrix_type full
_refine_ls_number_parameters 1180
_refine_ls_number_reflns 19321
_refine_ls_number_restraints 106
_refine_ls_restrained_S_all 1.002
_refine_ls_R_factor_all 0.0666
_refine_ls_R_factor_gt 0.0412
_refine_ls_shift/su_max 0.002
_refine_ls_shift/su_mean 0.000
_refine_ls_structure_factor_coef Fsqd
_refine_ls_weighting_details 'w=1/[\s^2^(Fo^2^)+(0.0398P)^2^+2.3112P] where P=(Fo^2^+2Fc^2^)/3'
_refine_ls_weighting_scheme calc
_refine_ls_wR_factor_gt 0.0838
_refine_ls_wR_factor_ref 0.0917
_reflns_Friedel_coverage 0.000
_reflns_number_gt 16064
_reflns_number_total 19321
_reflns_threshold_expression 'I > 2\s(I)'
_cod_data_source_file d5ce00066a2.cif
_cod_data_source_block Dypyr1
_cod_depositor_comments 'Adding full bibliography for 7249970--7249973.cif.'
_cod_database_code 7249970
_shelx_shelxl_version_number 2018/3
_shelx_space_group_comment
;
The symmetry employed for this shelxl refinement is uniquely defined
by the following loop, which should always be used as a source of
symmetry information in preference to the above space-group names.
They are only intended as comments.
;
_shelx_estimated_absorpt_t_min 0.637
_shelx_estimated_absorpt_t_max 0.916
_oxdiff_exptl_absorpt_empirical_full_min 0.499
_oxdiff_exptl_absorpt_empirical_full_max 1.344
_oxdiff_exptl_absorpt_empirical_details
;
Empirical correction (ABSPACK) includes:
- Absorption correction using spherical harmonics
- Frame scaling
;

loop_
_space_group_symop_operation_xyz
'x, y, z'
'-x, -y, -z'

loop_
_atom_site_label
_atom_site_type_symbol
_atom_site_fract_x
_atom_site_fract_y
_atom_site_fract_z
_atom_site_U_iso_or_equiv
_atom_site_adp_type
_atom_site_occupancy
_atom_site_site_symmetry_order
_atom_site_calc_flag
_atom_site_refinement_flags_posn
_atom_site_refinement_flags_adp
_atom_site_refinement_flags_occupancy
_atom_site_disorder_assembly
_atom_site_disorder_group
Dy1 Dy 0.13352(2) 0.66262(2) 0.26911(2) 0.01344(4) Uani 1 1 d . . . . .
N1 N -0.1018(2) 0.4938(2) 0.31087(11) 0.0249(6) Uani 1 1 d . . . . .
H1N H -0.149(2) 0.4749(8) 0.3313(9) 0.030 Uiso 1 1 calc R U . . .
N2 N 0.0172(2) 0.5468(2) 0.33034(10) 0.0202(5) Uani 1 1 d . . . . .
N3 N 0.2438(2) 0.64902(18) 0.35642(10) 0.0163(5) Uani 1 1 d . . . . .
N4 N 0.3512(2) 0.76272(18) 0.28833(9) 0.0148(5) Uani 1 1 d . . . . .
N5 N 0.40393(19) 0.82661(18) 0.25244(10) 0.0166(5) Uani 1 1 d . . . . .
N6 N -0.4927(2) 0.2817(2) 0.17618(13) 0.0322(7) Uani 1 1 d . . . . .
N7 N 0.4398(2) 0.9943(2) 0.09340(12) 0.0288(6) Uani 1 1 d . . . . .
H7N H 0.4600(10) 1.0312(17) 0.0717(10) 0.035 Uiso 1 1 calc R U . . .
O1 O -0.06140(17) 0.51190(16) 0.22724(8) 0.0223(4) Uani 1 1 d . . . . .
O2 O 0.21542(16) 0.74516(15) 0.20148(8) 0.0162(4) Uani 1 1 d . . . . .
O3 O 0.16692(17) 0.52561(15) 0.22097(8) 0.0206(4) Uani 1 1 d . . . . .
O4 O 0.16879(16) 0.81851(15) 0.33523(8) 0.0175(4) Uani 1 1 d . . . . .
O5 O 0.01080(16) 0.72664(15) 0.23185(8) 0.0172(4) Uani 1 1 d . . . . .
P1 P 0.20248(7) 0.44069(6) 0.19353(3) 0.01818(15) Uani 1 1 d . . . . .
P2 P 0.19392(6) 0.90970(6) 0.38604(3) 0.01422(14) Uani 1 1 d . . . . .
P3 P -0.04374(6) 0.74828(6) 0.18254(3) 0.01539(14) Uani 1 1 d . . . . .
C1 C -0.3486(3) 0.3852(2) 0.26017(14) 0.0257(7) Uani 1 1 d . . . . .
H1 H -0.331601 0.411015 0.299463 0.031 Uiso 1 1 calc R U . . .
C2 C -0.4620(3) 0.3207(3) 0.23120(16) 0.0306(8) Uani 1 1 d . . . . .
H2 H -0.521987 0.303061 0.251975 0.037 Uiso 1 1 calc R U . . .
C3 C -0.4070(3) 0.3092(3) 0.14767(15) 0.0307(7) Uani 1 1 d . . . . .
H3 H -0.426835 0.283491 0.108357 0.037 Uiso 1 1 calc R U . . .
C4 C -0.2903(3) 0.3736(2) 0.17261(14) 0.0251(7) Uani 1 1 d . . . . .
H4 H -0.232260 0.391543 0.150724 0.030 Uiso 1 1 calc R U . . .
C5 C -0.2602(2) 0.4110(2) 0.22998(13) 0.0215(6) Uani 1 1 d . . . . .
C6 C -0.1344(2) 0.4757(2) 0.25562(13) 0.0191(6) Uani 1 1 d . . . . .
C7 C -0.0097(3) 0.4724(3) 0.41328(13) 0.0270(7) Uani 1 1 d . . . . .
H7A H -0.092746 0.439101 0.397074 0.041 Uiso 1 1 calc R U . . .
H7B H 0.006542 0.523569 0.449567 0.041 Uiso 1 1 calc R U . . .
H7C H 0.011978 0.413763 0.417801 0.041 Uiso 1 1 calc R U . . .
C8 C 0.0591(3) 0.5346(2) 0.37570(12) 0.0201(6) Uani 1 1 d . . . . .
C9 C 0.1875(2) 0.5859(2) 0.38911(12) 0.0184(6) Uani 1 1 d . . . . .
C10 C 0.2463(3) 0.5658(3) 0.43194(13) 0.0272(7) Uani 1 1 d . . . . .
H10 H 0.204490 0.519040 0.453737 0.033 Uiso 1 1 calc R U . . .
C11 C 0.3655(3) 0.6145(3) 0.44232(14) 0.0313(8) Uani 1 1 d . . . . .
H11 H 0.407026 0.599493 0.470455 0.038 Uiso 1 1 calc R U . . .
C12 C 0.4246(3) 0.6856(3) 0.41134(13) 0.0251(7) Uani 1 1 d . . . . .
H12 H 0.507028 0.723448 0.419218 0.030 Uiso 1 1 calc R U . . .
C13 C 0.3606(2) 0.7007(2) 0.36836(12) 0.0170(6) Uani 1 1 d . . . . .
C14 C 0.4186(2) 0.7716(2) 0.33232(12) 0.0168(6) Uani 1 1 d . . . . .
C15 C 0.5466(2) 0.8466(3) 0.34790(13) 0.0242(6) Uani 1 1 d . . . . .
H15A H 0.588908 0.801976 0.342827 0.036 Uiso 1 1 calc R U . . .
H15B H 0.566799 0.888411 0.386824 0.036 Uiso 1 1 calc R U . . .
H15C H 0.567761 0.898361 0.324223 0.036 Uiso 1 1 calc R U . . .
C16 C 0.3244(2) 0.8087(2) 0.21000(11) 0.0150(5) Uani 1 1 d . . . . .
C17 C 0.3688(2) 0.8728(2) 0.16811(12) 0.0166(6) Uani 1 1 d . . . . .
C18 C 0.2974(3) 0.8433(2) 0.11681(13) 0.0224(6) Uani 1 1 d . . . . .
H18 H 0.223078 0.780684 0.107670 0.027 Uiso 1 1 calc R U . . .
C19 C 0.3350(3) 0.9054(3) 0.07934(14) 0.0285(7) Uani 1 1 d . . . . .
H19 H 0.287365 0.885610 0.043882 0.034 Uiso 1 1 calc R U . . .
C20 C 0.5115(3) 1.0240(2) 0.14181(13) 0.0237(6) Uani 1 1 d . . . . .
H20 H 0.585427 1.086901 0.149801 0.028 Uiso 1 1 calc R U . . .
C21 C 0.4780(2) 0.9630(2) 0.18035(12) 0.0170(6) Uani 1 1 d . . . . .
H21 H 0.529023 0.982412 0.214753 0.020 Uiso 1 1 calc R U . . .
C22 C 0.0827(3) 0.3290(2) 0.14298(13) 0.0238(6) Uani 1 1 d . . . . .
C23 C -0.0276(3) 0.2940(3) 0.15393(15) 0.0376(8) Uani 1 1 d . . . . .
H23 H -0.039679 0.329812 0.187364 0.045 Uiso 1 1 calc R U . . .
C24 C -0.1214(4) 0.2063(3) 0.11610(18) 0.0513(11) Uani 1 1 d . . . . .
H24 H -0.197203 0.181935 0.124003 0.062 Uiso 1 1 calc R U . . .
C25 C -0.1053(4) 0.1550(3) 0.06775(18) 0.0552(12) Uani 1 1 d . . . . .
H25 H -0.169690 0.094877 0.042141 0.066 Uiso 1 1 calc R U . . .
C26 C 0.0041(5) 0.1903(4) 0.05613(19) 0.0714(15) Uani 1 1 d . . . . .
H26 H 0.014916 0.155136 0.022147 0.086 Uiso 1 1 calc R U . . .
C27 C 0.0998(4) 0.2776(3) 0.09382(16) 0.0496(11) Uani 1 1 d . . . . .
H27 H 0.175558 0.301361 0.085859 0.060 Uiso 1 1 calc R U . . .
C28 C 0.2502(3) 0.3853(3) 0.24441(13) 0.0240(6) Uani 1 1 d . . . . .
C29 C 0.1856(3) 0.2774(3) 0.24828(15) 0.0309(7) Uani 1 1 d . . . . .
H29 H 0.121173 0.226287 0.219609 0.037 Uiso 1 1 calc R U . . .
C30 C 0.2152(4) 0.2446(3) 0.29401(17) 0.0446(10) Uani 1 1 d . . . . .
H30 H 0.169831 0.171378 0.297079 0.053 Uiso 1 1 calc R U . . .
C31 C 0.3093(4) 0.3168(4) 0.33464(17) 0.0492(11) Uani 1 1 d . . . . .
H31 H 0.327627 0.293876 0.366220 0.059 Uiso 1 1 calc R U . . .
C32 C 0.3784(4) 0.4229(4) 0.33060(16) 0.0458(10) Uani 1 1 d . . . . .
H32 H 0.445662 0.471465 0.358332 0.055 Uiso 1 1 calc R U . . .
C33 C 0.3485(3) 0.4577(3) 0.28573(14) 0.0329(8) Uani 1 1 d . . . . .
H33 H 0.394744 0.530866 0.282931 0.039 Uiso 1 1 calc R U . . .
C34 C 0.3169(3) 0.4977(2) 0.15680(13) 0.0224(6) Uani 1 1 d . . . . .
C35 C 0.3945(3) 0.4535(3) 0.14847(14) 0.0303(7) Uani 1 1 d . . . . .
H35 H 0.392120 0.395926 0.164955 0.036 Uiso 1 1 calc R U . . .
C36 C 0.4755(3) 0.4941(3) 0.11584(16) 0.0364(8) Uani 1 1 d . . . . .
H36 H 0.528372 0.463829 0.109720 0.044 Uiso 1 1 calc R U . . .
C37 C 0.4796(3) 0.5787(3) 0.09218(14) 0.0325(8) Uani 1 1 d . . . . .
H37 H 0.535146 0.606242 0.069893 0.039 Uiso 1 1 calc R U . . .
C38 C 0.4031(3) 0.6230(3) 0.10091(13) 0.0265(7) Uani 1 1 d . . . . .
H38 H 0.407051 0.681750 0.085027 0.032 Uiso 1 1 calc R U . . .
C39 C 0.3207(3) 0.5825(2) 0.13270(13) 0.0222(6) Uani 1 1 d . . . . .
H39 H 0.267120 0.612208 0.138052 0.027 Uiso 1 1 calc R U . . .
C40 C 0.2171(2) 0.8715(2) 0.44923(11) 0.0165(6) Uani 1 1 d . . . . .
C41 C 0.1210(3) 0.7967(2) 0.46542(12) 0.0210(6) Uani 1 1 d . . . . .
H41 H 0.045496 0.768819 0.443596 0.025 Uiso 1 1 calc R U . . .
C42 C 0.1355(3) 0.7630(2) 0.51340(13) 0.0242(7) Uani 1 1 d . . . . .
H42 H 0.069767 0.712106 0.524205 0.029 Uiso 1 1 calc R U . . .
C43 C 0.2450(3) 0.8032(3) 0.54546(13) 0.0258(7) Uani 1 1 d . . . . .
H43 H 0.254684 0.780835 0.578462 0.031 Uiso 1 1 calc R U . . .
C44 C 0.3405(3) 0.8764(3) 0.52912(14) 0.0305(7) Uani 1 1 d . . . . .
H44 H 0.415930 0.903386 0.550898 0.037 Uiso 1 1 calc R U . . .
C45 C 0.3276(3) 0.9108(3) 0.48130(13) 0.0244(7) Uani 1 1 d . . . . .
H45 H 0.393757 0.961031 0.470487 0.029 Uiso 1 1 calc R U . . .
C46 C 0.0759(2) 0.9454(2) 0.38790(12) 0.0175(6) Uani 1 1 d . . . . .
C47 C -0.0084(3) 0.9092(2) 0.34032(12) 0.0212(6) Uani 1 1 d . . . . .
H47 H -0.004980 0.863159 0.307751 0.025 Uiso 1 1 calc R U . . .
C48 C -0.0977(3) 0.9398(3) 0.34003(13) 0.0265(7) Uani 1 1 d . . . . .
H48 H -0.155060 0.915315 0.307285 0.032 Uiso 1 1 calc R U . . .
C49 C -0.1028(3) 1.0059(3) 0.38740(14) 0.0298(7) Uani 1 1 d . . . . .
H49 H -0.164307 1.026396 0.387547 0.036 Uiso 1 1 calc R U . . .
C50 C -0.0188(3) 1.0423(3) 0.43456(15) 0.0374(9) Uani 1 1 d . . . . .
H50 H -0.022006 1.089091 0.466898 0.045 Uiso 1 1 calc R U . . .
C51 C 0.0700(3) 1.0119(3) 0.43554(14) 0.0324(8) Uani 1 1 d . . . . .
H51 H 0.126674 1.036238 0.468526 0.039 Uiso 1 1 calc R U . . .
C52 C 0.3211(2) 1.0332(2) 0.38556(12) 0.0173(6) Uani 1 1 d . . . . .
C53 C 0.3584(3) 1.1333(2) 0.42536(13) 0.0282(7) Uani 1 1 d . . . . .
H53 H 0.318394 1.137499 0.454864 0.034 Uiso 1 1 calc R U . . .
C54 C 0.4545(3) 1.2271(3) 0.42158(15) 0.0345(8) Uani 1 1 d . . . . .
H54 H 0.479163 1.295680 0.448260 0.041 Uiso 1 1 calc R U . . .
C55 C 0.5143(3) 1.2212(3) 0.37935(15) 0.0327(8) Uani 1 1 d . . . . .
H55 H 0.580312 1.285391 0.377282 0.039 Uiso 1 1 calc R U . . .
C56 C 0.4783(3) 1.1228(3) 0.34049(16) 0.0332(8) Uani 1 1 d . . . . .
H56 H 0.519604 1.118746 0.311524 0.040 Uiso 1 1 calc R U . . .
C57 C 0.3817(3) 1.0292(2) 0.34330(14) 0.0241(7) Uani 1 1 d . . . . .
H57 H 0.356720 0.961466 0.315912 0.029 Uiso 1 1 calc R U . . .
C58 C 0.0573(2) 0.8708(2) 0.16607(12) 0.0183(6) Uani 1 1 d . . . . .
C59 C 0.1529(3) 0.9475(2) 0.20742(13) 0.0222(6) Uani 1 1 d . . . . .
H59 H 0.163675 0.933693 0.242800 0.027 Uiso 1 1 calc R U . . .
C60 C 0.2322(3) 1.0439(2) 0.19665(14) 0.0284(7) Uani 1 1 d . . . . .
H60 H 0.297748 1.095548 0.224618 0.034 Uiso 1 1 calc R U . . .
C61 C 0.2164(3) 1.0654(3) 0.14559(15) 0.0331(8) Uani 1 1 d . . . . .
H61 H 0.270671 1.132011 0.138726 0.040 Uiso 1 1 calc R U . . .
C62 C 0.1219(3) 0.9901(3) 0.10442(15) 0.0355(8) Uani 1 1 d . . . . .
H62 H 0.111168 1.005027 0.069333 0.043 Uiso 1 1 calc R U . . .
C63 C 0.0425(3) 0.8922(3) 0.11443(13) 0.0279(7) Uani 1 1 d . . . . .
H63 H -0.021938 0.840073 0.085999 0.034 Uiso 1 1 calc R U . . .
C64 C -0.0952(2) 0.6336(2) 0.12168(12) 0.0182(6) Uani 1 1 d . . . . .
C65 C -0.0285(3) 0.5783(2) 0.10916(13) 0.0238(6) Uani 1 1 d . . . . .
H65 H 0.045807 0.603447 0.131626 0.029 Uiso 1 1 calc R U . . .
C66 C -0.0702(3) 0.4869(3) 0.06404(14) 0.0327(8) Uani 1 1 d . . . . .
H66 H -0.024687 0.449138 0.055715 0.039 Uiso 1 1 calc R U . . .
C67 C -0.1778(3) 0.4507(3) 0.03114(15) 0.0436(10) Uani 1 1 d . . . . .
H67 H -0.205890 0.388226 0.000093 0.052 Uiso 1 1 calc R U . . .
C68 C -0.2443(3) 0.5041(3) 0.04290(16) 0.0463(10) Uani 1 1 d . . . . .
H68 H -0.318461 0.478288 0.020140 0.056 Uiso 1 1 calc R U . . .
C69 C -0.2037(3) 0.5963(3) 0.08814(14) 0.0334(8) Uani 1 1 d . . . . .
H69 H -0.249868 0.633560 0.096086 0.040 Uiso 1 1 calc R U . . .
C70 C -0.1645(7) 0.7719(8) 0.1946(5) 0.0190(19) Uani 0.694(5) 1 d G . P A 1
C71 C -0.1809(6) 0.8594(7) 0.1822(4) 0.0208(15) Uani 0.694(5) 1 d G . P A 1
H71 H -0.125958 0.910089 0.165964 0.025 Uiso 0.694(5) 1 calc R U P A 1
C72 C -0.2777(5) 0.8728(4) 0.1935(3) 0.0265(15) Uani 0.694(5) 1 d G . P A 1
H72 H -0.288832 0.932673 0.185057 0.032 Uiso 0.694(5) 1 calc R U P A 1
C73 C -0.3580(5) 0.7987(5) 0.2172(3) 0.0251(18) Uani 0.694(5) 1 d G . P A 1
H73 H -0.424170 0.807859 0.224992 0.030 Uiso 0.694(5) 1 calc R U P A 1
C74 C -0.3417(8) 0.7111(6) 0.2296(4) 0.0289(18) Uani 0.694(5) 1 d G . P A 1
H74 H -0.396634 0.660461 0.245834 0.035 Uiso 0.694(5) 1 calc R U P A 1
C75 C -0.2449(9) 0.6977(7) 0.2183(4) 0.0260(19) Uani 0.694(5) 1 d G . P A 1
H75 H -0.233760 0.637875 0.226741 0.031 Uiso 0.694(5) 1 calc R U P A 1
C70A C -0.1736(15) 0.7610(19) 0.2011(10) 0.013(4) Uani 0.306(5) 1 d G U P A 2
C71A C -0.2077(13) 0.8354(16) 0.1839(9) 0.027(4) Uani 0.306(5) 1 d G . P A 2
H71A H -0.160989 0.885023 0.164464 0.033 Uiso 0.306(5) 1 calc R U P A 2
C72A C -0.3100(11) 0.8370(10) 0.1950(7) 0.021(3) Uani 0.306(5) 1 d G U P A 2
H72A H -0.333213 0.887789 0.183238 0.025 Uiso 0.306(5) 1 calc R U P A 2
C73A C -0.3783(12) 0.7643(14) 0.2234(7) 0.030(4) Uani 0.306(5) 1 d G . P A 2
H73A H -0.448174 0.765447 0.230990 0.036 Uiso 0.306(5) 1 calc R U P A 2
C74A C -0.3442(18) 0.6900(15) 0.2406(8) 0.029(4) Uani 0.306(5) 1 d G . P A 2
H74A H -0.390912 0.640338 0.259969 0.035 Uiso 0.306(5) 1 calc R U P A 2
C75A C -0.2419(19) 0.6884(16) 0.2294(9) 0.017(3) Uani 0.306(5) 1 d G U P A 2
H75A H -0.218689 0.637570 0.241196 0.020 Uiso 0.306(5) 1 calc R U P A 2
S1 S 0.76127(7) 0.17555(6) 0.28653(3) 0.02420(16) Uani 1 1 d . . . . .
C76 C 0.9136(3) 0.2073(3) 0.29735(16) 0.0315(8) Uani 1 1 d . . . . .
F1 F 0.97798(17) 0.30648(15) 0.28747(9) 0.0415(5) Uani 1 1 d . . . . .
F2 F 0.93219(18) 0.13145(16) 0.26387(10) 0.0495(6) Uani 1 1 d . . . . .
F3 F 0.95584(18) 0.21467(18) 0.34957(10) 0.0486(6) Uani 1 1 d . . . . .
O6 O 0.7052(2) 0.06797(18) 0.29765(10) 0.0338(6) Uani 1 1 d . . . . .
O7 O 0.76000(19) 0.26526(17) 0.32663(9) 0.0275(5) Uani 1 1 d . . . . .
O8 O 0.7360(2) 0.1771(2) 0.22967(10) 0.0392(6) Uani 1 1 d . . . . .
S2 S 0.5856(3) 0.8510(2) 0.02178(11) 0.0249(5) Uani 0.694(5) 1 d . . P A 1
C77 C 0.6935(8) 0.8114(9) -0.0005(5) 0.031(2) Uani 0.694(5) 1 d . . P A 1
F4 F 0.6786(7) 0.7868(4) -0.0559(3) 0.0549(15) Uani 0.694(5) 1 d . . P A 1
F5 F 0.6886(5) 0.7227(3) 0.0159(2) 0.0650(14) Uani 0.694(5) 1 d . . P A 1
F6 F 0.8017(3) 0.8909(3) 0.0196(2) 0.0565(11) Uani 0.694(5) 1 d . . P A 1
O9 O 0.4776(3) 0.7545(3) -0.00347(16) 0.0497(12) Uani 0.694(5) 1 d . . P A 1
O10 O 0.6145(5) 0.8789(4) 0.08062(15) 0.0414(11) Uani 0.694(5) 1 d . . P A 1
O11 O 0.6051(3) 0.9453(3) -0.00127(18) 0.0337(10) Uani 0.694(5) 1 d . . P A 1
S2A S 0.5695(6) 0.8790(4) 0.0209(2) 0.0223(10) Uani 0.306(5) 1 d . . P A 2
C77A C 0.655(2) 0.812(3) 0.0028(12) 0.040(6) Uani 0.306(5) 1 d . . P A 2
F4A F 0.7066(16) 0.8386(12) -0.0417(7) 0.070(4) Uani 0.306(5) 1 d . . P A 2
F5A F 0.5983(11) 0.7017(6) -0.0118(4) 0.066(3) Uani 0.306(5) 1 d . . P A 2
F6A F 0.7488(10) 0.8404(11) 0.0420(5) 0.075(3) Uani 0.306(5) 1 d . . P A 2
O9A O 0.4823(7) 0.8438(6) -0.0289(3) 0.036(2) Uani 0.306(5) 1 d . . P A 2
O10A O 0.5302(11) 0.8378(8) 0.0674(4) 0.041(3) Uani 0.306(5) 1 d . . P A 2
O11A O 0.6470(8) 0.9943(7) 0.0335(4) 0.037(2) Uani 0.306(5) 1 d . . P A 2
S3 S 0.73874(7) 0.56036(7) 0.44093(4) 0.03120(19) Uani 1 1 d . . . . .
C78 C 0.7463(6) 0.6769(5) 0.4119(3) 0.0403(16) Uani 0.827(15) 1 d . U P B 1
F7 F 0.8416(3) 0.7161(5) 0.3921(4) 0.074(2) Uani 0.827(15) 1 d . . P B 1
F8 F 0.6578(5) 0.6440(6) 0.3703(3) 0.0524(14) Uani 0.827(15) 1 d . . P B 1
F9 F 0.7434(6) 0.7566(4) 0.4491(3) 0.092(2) Uani 0.827(15) 1 d . . P B 1
C78A C 0.745(3) 0.676(3) 0.4322(15) 0.042(6) Uani 0.173(15) 1 d . U P B 2
F7A F 0.8444(14) 0.7618(16) 0.4325(15) 0.060(7) Uani 0.173(15) 1 d . U P B 2
F8A F 0.664(3) 0.666(3) 0.3910(14) 0.058(6) Uani 0.173(15) 1 d . U P B 2
F9A F 0.717(2) 0.730(2) 0.4749(12) 0.077(7) Uani 0.173(15) 1 d . U P B 2
O12 O 0.6292(2) 0.5208(3) 0.45815(13) 0.0665(9) Uani 1 1 d . . . . .
O13 O 0.8406(2) 0.6078(2) 0.48397(11) 0.0476(7) Uani 1 1 d . . . . .
O14 O 0.7413(3) 0.4870(2) 0.39303(11) 0.0495(7) Uani 1 1 d . . . . .

loop_
_atom_site_aniso_label
_atom_site_aniso_U_11
_atom_site_aniso_U_22
_atom_site_aniso_U_33
_atom_site_aniso_U_23
_atom_site_aniso_U_13
_atom_site_aniso_U_12
Dy1 0.01340(7) 0.01236(7) 0.01378(7) 0.00491(5) 0.00201(5) 0.00458(5)
N1 0.0157(12) 0.0328(14) 0.0243(15) 0.0164(11) 0.0066(11) 0.0050(11)
N2 0.0158(12) 0.0231(12) 0.0194(13) 0.0101(10) 0.0023(10) 0.0049(11)
N3 0.0172(11) 0.0153(11) 0.0167(13) 0.0043(9) 0.0036(10) 0.0075(10)
N4 0.0175(11) 0.0159(11) 0.0119(12) 0.0048(9) 0.0032(9) 0.0077(10)
N5 0.0160(11) 0.0183(12) 0.0174(13) 0.0086(9) 0.0061(10) 0.0072(10)
N6 0.0205(13) 0.0240(14) 0.0463(19) 0.0126(13) -0.0037(13) 0.0055(12)
N7 0.0378(16) 0.0283(14) 0.0273(16) 0.0197(12) 0.0097(13) 0.0156(13)
O1 0.0181(10) 0.0208(10) 0.0208(12) 0.0070(8) 0.0035(9) 0.0014(9)
O2 0.0132(9) 0.0191(10) 0.0171(11) 0.0060(8) 0.0025(8) 0.0076(8)
O3 0.0224(10) 0.0166(10) 0.0222(11) 0.0020(8) 0.0028(9) 0.0098(9)
O4 0.0187(10) 0.0200(10) 0.0153(10) 0.0036(8) 0.0017(8) 0.0108(9)
O5 0.0161(9) 0.0212(10) 0.0154(10) 0.0060(8) 0.0019(8) 0.0091(9)
P1 0.0207(4) 0.0158(3) 0.0184(4) 0.0029(3) 0.0024(3) 0.0095(3)
P2 0.0168(3) 0.0155(3) 0.0116(4) 0.0045(3) 0.0034(3) 0.0079(3)
P3 0.0148(3) 0.0184(3) 0.0149(4) 0.0049(3) 0.0019(3) 0.0093(3)
C1 0.0218(15) 0.0249(16) 0.0319(19) 0.0142(13) 0.0054(13) 0.0092(14)
C2 0.0186(15) 0.0264(16) 0.047(2) 0.0157(15) 0.0064(15) 0.0081(14)
C3 0.0269(17) 0.0257(16) 0.034(2) 0.0089(14) -0.0050(14) 0.0086(15)
C4 0.0232(15) 0.0217(15) 0.0285(18) 0.0124(13) 0.0005(13) 0.0070(13)
C5 0.0161(14) 0.0169(14) 0.0293(18) 0.0133(12) 0.0005(12) 0.0031(12)
C6 0.0177(14) 0.0156(13) 0.0243(16) 0.0091(11) 0.0024(12) 0.0065(12)
C7 0.0237(16) 0.0326(17) 0.0229(17) 0.0165(14) 0.0053(13) 0.0069(14)
C8 0.0232(15) 0.0178(14) 0.0210(16) 0.0103(12) 0.0071(12) 0.0081(13)
C9 0.0214(14) 0.0173(13) 0.0161(15) 0.0053(11) 0.0033(12) 0.0079(12)
C10 0.0270(16) 0.0305(17) 0.0180(16) 0.0123(13) 0.0024(13) 0.0053(14)
C11 0.0295(17) 0.0401(19) 0.0190(17) 0.0143(14) -0.0042(13) 0.0098(16)
C12 0.0187(14) 0.0332(17) 0.0190(16) 0.0097(13) -0.0014(12) 0.0076(14)
C13 0.0182(14) 0.0179(13) 0.0149(14) 0.0036(11) 0.0023(11) 0.0086(12)
C14 0.0162(13) 0.0160(13) 0.0177(15) 0.0029(11) 0.0032(11) 0.0074(12)
C15 0.0149(14) 0.0286(16) 0.0209(16) 0.0092(13) -0.0016(12) 0.0022(13)
C16 0.0175(13) 0.0139(13) 0.0144(14) 0.0024(10) 0.0042(11) 0.0082(11)
C17 0.0194(14) 0.0168(13) 0.0184(15) 0.0059(11) 0.0064(11) 0.0115(12)
C18 0.0227(15) 0.0230(15) 0.0226(17) 0.0094(12) 0.0036(12) 0.0100(13)
C19 0.0340(18) 0.0303(17) 0.0219(17) 0.0106(13) 0.0010(14) 0.0144(16)
C20 0.0231(15) 0.0208(15) 0.0277(18) 0.0125(13) 0.0085(13) 0.0070(13)
C21 0.0186(14) 0.0186(13) 0.0174(15) 0.0068(11) 0.0052(11) 0.0105(12)
C22 0.0307(17) 0.0162(14) 0.0200(16) 0.0026(12) -0.0014(13) 0.0087(13)
C23 0.0353(19) 0.0311(18) 0.029(2) -0.0013(15) 0.0005(16) 0.0038(16)
C24 0.037(2) 0.038(2) 0.047(3) 0.0022(19) -0.0075(19) -0.0061(18)
C25 0.063(3) 0.029(2) 0.036(2) 0.0010(17) -0.018(2) -0.006(2)
C26 0.092(4) 0.052(3) 0.031(3) -0.020(2) 0.000(2) 0.011(3)
C27 0.053(3) 0.043(2) 0.033(2) -0.0063(17) 0.0090(19) 0.009(2)
C28 0.0304(17) 0.0309(16) 0.0186(16) 0.0054(13) 0.0055(13) 0.0215(15)
C29 0.0381(19) 0.0303(17) 0.034(2) 0.0152(14) 0.0101(15) 0.0211(16)
C30 0.058(3) 0.052(2) 0.050(3) 0.034(2) 0.024(2) 0.038(2)
C31 0.063(3) 0.080(3) 0.037(2) 0.030(2) 0.016(2) 0.054(3)
C32 0.047(2) 0.073(3) 0.026(2) 0.0055(19) 0.0010(17) 0.039(2)
C33 0.0331(18) 0.0392(19) 0.0266(19) 0.0024(15) 0.0009(15) 0.0201(17)
C34 0.0235(15) 0.0220(15) 0.0213(16) 0.0049(12) 0.0046(12) 0.0100(13)
C35 0.0323(18) 0.0329(18) 0.035(2) 0.0154(15) 0.0127(15) 0.0195(16)
C36 0.0338(19) 0.048(2) 0.043(2) 0.0181(17) 0.0184(17) 0.0283(18)
C37 0.0304(18) 0.0401(19) 0.030(2) 0.0129(15) 0.0120(15) 0.0159(16)
C38 0.0317(17) 0.0263(16) 0.0205(17) 0.0069(13) 0.0053(13) 0.0119(15)
C39 0.0272(16) 0.0218(15) 0.0216(16) 0.0040(12) 0.0041(13) 0.0153(14)
C40 0.0216(14) 0.0173(13) 0.0127(14) 0.0050(11) 0.0041(11) 0.0101(12)
C41 0.0191(14) 0.0235(15) 0.0197(16) 0.0076(12) 0.0032(12) 0.0083(13)
C42 0.0266(16) 0.0245(15) 0.0230(17) 0.0121(13) 0.0090(13) 0.0095(14)
C43 0.0344(17) 0.0322(17) 0.0183(16) 0.0141(13) 0.0077(13) 0.0183(15)
C44 0.0238(16) 0.0390(19) 0.0295(19) 0.0172(15) -0.0013(14) 0.0128(15)
C45 0.0179(14) 0.0299(16) 0.0256(17) 0.0152(13) 0.0024(12) 0.0080(13)
C46 0.0186(14) 0.0200(14) 0.0185(15) 0.0087(11) 0.0069(11) 0.0108(12)
C47 0.0231(15) 0.0253(15) 0.0191(16) 0.0048(12) 0.0060(12) 0.0143(13)
C48 0.0260(16) 0.0334(17) 0.0218(17) 0.0071(13) 0.0016(13) 0.0155(15)
C49 0.0311(17) 0.0398(19) 0.034(2) 0.0162(15) 0.0147(15) 0.0259(16)
C50 0.048(2) 0.053(2) 0.0241(19) 0.0005(16) 0.0091(16) 0.038(2)
C51 0.0379(19) 0.045(2) 0.0188(17) -0.0009(14) 0.0021(14) 0.0269(17)
C52 0.0183(14) 0.0164(13) 0.0160(15) 0.0069(11) -0.0008(11) 0.0064(12)
C53 0.0403(19) 0.0221(15) 0.0169(16) 0.0058(12) 0.0025(14) 0.0095(15)
C54 0.041(2) 0.0171(15) 0.030(2) 0.0057(13) -0.0104(16) 0.0029(15)
C55 0.0218(16) 0.0252(17) 0.046(2) 0.0218(15) -0.0039(15) 0.0026(14)
C56 0.0236(16) 0.0348(19) 0.047(2) 0.0223(16) 0.0158(16) 0.0115(15)
C57 0.0241(15) 0.0223(15) 0.0294(18) 0.0102(13) 0.0083(13) 0.0116(14)
C58 0.0204(14) 0.0185(14) 0.0198(15) 0.0075(11) 0.0048(12) 0.0112(12)
C59 0.0237(15) 0.0203(14) 0.0222(16) 0.0044(12) 0.0032(12) 0.0103(13)
C60 0.0276(17) 0.0190(15) 0.033(2) 0.0036(13) 0.0055(14) 0.0069(14)
C61 0.041(2) 0.0210(16) 0.039(2) 0.0146(14) 0.0131(17) 0.0121(16)
C62 0.049(2) 0.0333(18) 0.029(2) 0.0205(15) 0.0090(17) 0.0174(18)
C63 0.0315(17) 0.0275(16) 0.0222(17) 0.0109(13) 0.0023(14) 0.0098(15)
C64 0.0200(14) 0.0188(14) 0.0142(14) 0.0055(11) 0.0033(11) 0.0068(12)
C65 0.0230(15) 0.0275(16) 0.0190(16) 0.0038(12) 0.0014(12) 0.0111(14)
C66 0.0378(19) 0.0356(18) 0.0273(19) 0.0005(14) 0.0057(15) 0.0221(17)
C67 0.043(2) 0.044(2) 0.027(2) -0.0132(16) -0.0033(17) 0.0158(19)
C68 0.035(2) 0.058(2) 0.031(2) -0.0112(18) -0.0104(16) 0.020(2)
C69 0.0295(18) 0.041(2) 0.0252(19) -0.0026(15) -0.0038(14) 0.0186(16)
C70 0.015(3) 0.029(4) 0.013(4) 0.005(3) 0.004(3) 0.011(3)
C71 0.019(3) 0.028(4) 0.022(3) 0.013(3) 0.007(3) 0.014(3)
C72 0.026(4) 0.030(4) 0.026(3) 0.008(3) 0.004(3) 0.015(3)
C73 0.013(3) 0.031(4) 0.032(4) 0.004(3) 0.005(2) 0.011(3)
C74 0.022(3) 0.026(3) 0.038(5) 0.011(3) 0.013(3) 0.007(3)
C75 0.026(3) 0.029(3) 0.027(5) 0.010(3) 0.008(3) 0.014(3)
C70A 0.012(6) 0.020(6) 0.009(6) 0.000(5) 0.001(5) 0.010(5)
C71A 0.019(8) 0.028(9) 0.030(8) 0.013(6) 0.010(6) 0.003(7)
C72A 0.020(7) 0.025(7) 0.026(6) 0.005(5) 0.001(5) 0.019(6)
C73A 0.026(8) 0.038(12) 0.014(6) 0.005(7) 0.005(5) 0.006(8)
C74A 0.030(8) 0.045(10) 0.022(8) 0.019(7) 0.012(6) 0.018(8)
C75A 0.017(6) 0.021(6) 0.008(6) 0.003(4) 0.001(4) 0.005(5)
S1 0.0203(4) 0.0214(4) 0.0289(4) 0.0117(3) 0.0057(3) 0.0053(3)
C76 0.0276(17) 0.0203(16) 0.047(2) 0.0108(15) 0.0110(16) 0.0092(14)
F1 0.0337(11) 0.0228(10) 0.0658(16) 0.0162(10) 0.0258(11) 0.0054(9)
F2 0.0397(12) 0.0298(11) 0.0803(18) 0.0110(11) 0.0253(12) 0.0153(10)
F3 0.0355(12) 0.0460(13) 0.0594(16) 0.0179(11) -0.0073(11) 0.0156(11)
O6 0.0284(12) 0.0233(11) 0.0496(16) 0.0177(11) 0.0129(11) 0.0070(10)
O7 0.0284(12) 0.0245(11) 0.0314(13) 0.0127(9) 0.0107(10) 0.0101(10)
O8 0.0480(15) 0.0419(14) 0.0258(14) 0.0114(11) 0.0008(11) 0.0187(13)
S2 0.0336(11) 0.0261(11) 0.0166(7) 0.0116(8) 0.0060(6) 0.0122(8)
C77 0.047(6) 0.023(3) 0.032(4) 0.012(2) 0.019(5) 0.019(5)
F4 0.083(4) 0.054(3) 0.031(3) 0.011(2) 0.028(3) 0.030(3)
F5 0.110(4) 0.055(2) 0.076(3) 0.045(2) 0.052(3) 0.061(3)
F6 0.042(2) 0.056(2) 0.076(3) 0.015(2) 0.010(2) 0.028(2)
O9 0.041(2) 0.039(2) 0.041(2) 0.0140(18) 0.0086(18) -0.0092(18)
O10 0.065(3) 0.059(3) 0.0152(19) 0.0119(18) 0.008(2) 0.040(3)
O11 0.038(2) 0.034(2) 0.036(2) 0.026(2) 0.0054(19) 0.0156(19)
S2A 0.028(2) 0.022(2) 0.0172(16) 0.0066(17) 0.0087(13) 0.0104(17)
C77A 0.042(12) 0.060(12) 0.032(9) 0.027(8) 0.022(9) 0.027(10)
F4A 0.084(11) 0.089(11) 0.054(10) 0.037(8) 0.049(8) 0.042(10)
F5A 0.110(9) 0.036(5) 0.065(7) 0.011(4) 0.038(6) 0.041(5)
F6A 0.069(7) 0.108(10) 0.079(9) 0.029(7) 0.012(6) 0.068(7)
O9A 0.038(5) 0.033(4) 0.028(5) 0.013(3) -0.001(3) 0.007(4)
O10A 0.076(7) 0.044(6) 0.035(6) 0.033(4) 0.041(6) 0.041(6)
O11A 0.040(5) 0.024(4) 0.039(6) 0.011(4) 0.000(4) 0.007(4)
S3 0.0304(4) 0.0297(4) 0.0272(5) 0.0142(3) 0.0058(4) 0.0048(4)
C78 0.032(3) 0.030(2) 0.061(4) 0.023(3) 0.001(3) 0.013(2)
F7 0.0308(16) 0.078(3) 0.115(6) 0.080(4) 0.014(2) 0.0046(18)
F8 0.041(2) 0.064(3) 0.060(3) 0.034(3) 0.001(2) 0.025(2)
F9 0.120(5) 0.046(2) 0.103(5) -0.005(2) -0.013(3) 0.050(3)
C78A 0.028(8) 0.045(9) 0.048(9) 0.012(7) 0.007(7) 0.013(6)
F7A 0.039(7) 0.044(8) 0.097(17) 0.047(10) -0.001(7) 0.010(6)
F8A 0.054(9) 0.060(11) 0.077(11) 0.021(10) -0.002(10) 0.043(8)
F9A 0.083(12) 0.063(11) 0.080(11) -0.014(9) 0.014(9) 0.041(10)
O12 0.0417(17) 0.089(2) 0.055(2) 0.0355(18) 0.0209(15) 0.0070(17)
O13 0.0418(15) 0.0560(17) 0.0301(15) 0.0140(13) -0.0050(12) 0.0098(14)
O14 0.0579(18) 0.0485(16) 0.0407(17) 0.0027(13) -0.0009(14) 0.0287(15)

loop_
_atom_type_symbol
_atom_type_description
_atom_type_scat_dispersion_real
_atom_type_scat_dispersion_imag
_atom_type_scat_source
C C 0.0033 0.0016 'International Tables Vol C Tables 4.2.6.8 and 6.1.1.4'
H H 0.0000 0.0000 'International Tables Vol C Tables 4.2.6.8 and 6.1.1.4'
Dy Dy -0.1892 4.4098 'International Tables Vol C Tables 4.2.6.8 and 6.1.1.4'
F F 0.0171 0.0103 'International Tables Vol C Tables 4.2.6.8 and 6.1.1.4'
N N 0.0061 0.0033 'International Tables Vol C Tables 4.2.6.8 and 6.1.1.4'
O O 0.0106 0.0060 'International Tables Vol C Tables 4.2.6.8 and 6.1.1.4'
P P 0.1023 0.0942 'International Tables Vol C Tables 4.2.6.8 and 6.1.1.4'
S S 0.1246 0.1234 'International Tables Vol C Tables 4.2.6.8 and 6.1.1.4'

loop_
_geom_angle_atom_site_label_1
_geom_angle_atom_site_label_2
_geom_angle_atom_site_label_3
_geom_angle
_geom_angle_site_symmetry_1
_geom_angle_site_symmetry_3
_geom_angle_publ_flag
O3 Dy1 O4 158.13(7) . . ?
O3 Dy1 O2 80.59(7) . . ?
O4 Dy1 O2 99.08(7) . . ?
O3 Dy1 O5 123.89(7) . . ?
O4 Dy1 O5 75.99(7) . . ?
O2 Dy1 O5 72.94(6) . . ?
O3 Dy1 O1 76.01(7) . . ?
O4 Dy1 O1 123.75(7) . . ?
O2 Dy1 O1 109.24(7) . . ?
O5 Dy1 O1 67.94(7) . . ?
O3 Dy1 N4 81.48(7) . . ?
O4 Dy1 N4 78.83(7) . . ?
O2 Dy1 N4 64.13(7) . . ?
O5 Dy1 N4 125.22(7) . . ?
O1 Dy1 N4 157.37(7) . . ?
O3 Dy1 N2 94.71(8) . . ?
O4 Dy1 N2 88.37(7) . . ?
O2 Dy1 N2 170.49(7) . . ?
O5 Dy1 N2 103.46(7) . . ?
O1 Dy1 N2 61.42(7) . . ?
N4 Dy1 N2 123.61(7) . . ?
O3 Dy1 N3 86.89(7) . . ?
O4 Dy1 N3 75.62(7) . . ?
O2 Dy1 N3 126.25(7) . . ?
O5 Dy1 N3 147.96(7) . . ?
O1 Dy1 N3 117.92(7) . . ?
N4 Dy1 N3 62.38(7) . . ?
N2 Dy1 N3 61.24(7) . . ?
C6 N1 N2 114.4(2) . . ?
C6 N1 H1N 122.8 . . ?
N2 N1 H1N 122.8 . . ?
C8 N2 N1 119.4(2) . . ?
C8 N2 Dy1 126.1(2) . . ?
N1 N2 Dy1 114.46(17) . . ?
C9 N3 C13 118.5(2) . . ?
C9 N3 Dy1 121.46(18) . . ?
C13 N3 Dy1 119.90(18) . . ?
C14 N4 N5 116.5(2) . . ?
C14 N4 Dy1 125.20(18) . . ?
N5 N4 Dy1 117.69(16) . . ?
C16 N5 N4 109.2(2) . . ?
C2 N6 C3 116.7(3) . . ?
C20 N7 C19 123.0(3) . . ?
C20 N7 H7N 118.5 . . ?
C19 N7 H7N 118.5 . . ?
C6 O1 Dy1 121.47(19) . . ?
C16 O2 Dy1 120.70(17) . . ?
P1 O3 Dy1 173.36(13) . . ?
P2 O4 Dy1 169.79(12) . . ?
P3 O5 Dy1 149.46(12) . . ?
O3 P1 C28 109.94(13) . . ?
O3 P1 C34 112.21(13) . . ?
C28 P1 C34 108.76(15) . . ?
O3 P1 C22 110.64(13) . . ?
C28 P1 C22 108.97(14) . . ?
C34 P1 C22 106.21(15) . . ?
O4 P2 C46 111.21(12) . . ?
O4 P2 C40 112.39(12) . . ?
C46 P2 C40 107.15(13) . . ?
O4 P2 C52 110.07(12) . . ?
C46 P2 C52 107.26(13) . . ?
C40 P2 C52 108.57(13) . . ?
O5 P3 C70 112.4(3) . . ?
O5 P3 C58 111.04(12) . . ?
C70 P3 C58 105.9(3) . . ?
O5 P3 C64 112.32(12) . . ?
C70 P3 C64 106.5(4) . . ?
C58 P3 C64 108.38(13) . . ?
O5 P3 C70A 106.1(7) . . ?
C58 P3 C70A 112.3(6) . . ?
C64 P3 C70A 106.7(8) . . ?
C2 C1 C5 118.0(3) . . ?
C2 C1 H1 121.0 . . ?
C5 C1 H1 121.0 . . ?
N6 C2 C1 124.5(3) . . ?
N6 C2 H2 117.7 . . ?
C1 C2 H2 117.7 . . ?
N6 C3 C4 123.4(3) . . ?
N6 C3 H3 118.3 . . ?
C4 C3 H3 118.3 . . ?
C5 C4 C3 118.8(3) . . ?
C5 C4 H4 120.6 . . ?
C3 C4 H4 120.6 . . ?
C4 C5 C1 118.5(3) . . ?
C4 C5 C6 117.6(3) . . ?
C1 C5 C6 123.9(3) . . ?
O1 C6 N1 120.5(3) . . ?
O1 C6 C5 121.0(3) . . ?
N1 C6 C5 118.5(3) . . ?
C8 C7 H7A 109.5 . . ?
C8 C7 H7B 109.5 . . ?
H7A C7 H7B 109.5 . . ?
C8 C7 H7C 109.5 . . ?
H7A C7 H7C 109.5 . . ?
H7B C7 H7C 109.5 . . ?
N2 C8 C9 114.3(3) . . ?
N2 C8 C7 125.9(3) . . ?
C9 C8 C7 119.8(3) . . ?
N3 C9 C10 122.0(3) . . ?
N3 C9 C8 116.5(2) . . ?
C10 C9 C8 121.5(3) . . ?
C11 C10 C9 119.2(3) . . ?
C11 C10 H10 120.4 . . ?
C9 C10 H10 120.4 . . ?
C10 C11 C12 119.3(3) . . ?
C10 C11 H11 120.4 . . ?
C12 C11 H11 120.4 . . ?
C11 C12 C13 118.7(3) . . ?
C11 C12 H12 120.7 . . ?
C13 C12 H12 120.7 . . ?
N3 C13 C12 122.1(3) . . ?
N3 C13 C14 116.6(2) . . ?
C12 C13 C14 121.2(3) . . ?
N4 C14 C13 115.0(2) . . ?
N4 C14 C15 124.8(3) . . ?
C13 C14 C15 120.2(2) . . ?
C14 C15 H15A 109.5 . . ?
C14 C15 H15B 109.5 . . ?
H15A C15 H15B 109.5 . . ?
C14 C15 H15C 109.5 . . ?
H15A C15 H15C 109.5 . . ?
H15B C15 H15C 109.5 . . ?
O2 C16 N5 127.3(3) . . ?
O2 C16 C17 117.8(2) . . ?
N5 C16 C17 114.9(2) . . ?
C21 C17 C18 119.6(3) . . ?
C21 C17 C16 121.3(3) . . ?
C18 C17 C16 119.1(2) . . ?
C19 C18 C17 119.4(3) . . ?
C19 C18 H18 120.3 . . ?
C17 C18 H18 120.3 . . ?
N7 C19 C18 119.3(3) . . ?
N7 C19 H19 120.4 . . ?
C18 C19 H19 120.4 . . ?
N7 C20 C21 119.7(3) . . ?
N7 C20 H20 120.2 . . ?
C21 C20 H20 120.2 . . ?
C20 C21 C17 119.0(3) . . ?
C20 C21 H21 120.5 . . ?
C17 C21 H21 120.5 . . ?
C23 C22 C27 119.8(3) . . ?
C23 C22 P1 118.9(2) . . ?
C27 C22 P1 121.2(3) . . ?
C22 C23 C24 120.1(4) . . ?
C22 C23 H23 120.0 . . ?
C24 C23 H23 120.0 . . ?
C25 C24 C23 120.5(4) . . ?
C25 C24 H24 119.8 . . ?
C23 C24 H24 119.8 . . ?
C24 C25 C26 119.9(4) . . ?
C24 C25 H25 120.1 . . ?
C26 C25 H25 120.1 . . ?
C25 C26 C27 120.6(4) . . ?
C25 C26 H26 119.7 . . ?
C27 C26 H26 119.7 . . ?
C22 C27 C26 119.1(4) . . ?
C22 C27 H27 120.5 . . ?
C26 C27 H27 120.5 . . ?
C29 C28 C33 119.1(3) . . ?
C29 C28 P1 122.1(3) . . ?
C33 C28 P1 118.3(2) . . ?
C30 C29 C28 119.9(4) . . ?
C30 C29 H29 120.0 . . ?
C28 C29 H29 120.0 . . ?
C31 C30 C29 120.3(4) . . ?
C31 C30 H30 119.9 . . ?
C29 C30 H30 119.9 . . ?
C30 C31 C32 121.1(4) . . ?
C30 C31 H31 119.5 . . ?
C32 C31 H31 119.5 . . ?
C31 C32 C33 119.3(4) . . ?
C31 C32 H32 120.4 . . ?
C33 C32 H32 120.4 . . ?
C32 C33 C28 120.3(4) . . ?
C32 C33 H33 119.9 . . ?
C28 C33 H33 119.9 . . ?
C35 C34 C39 120.2(3) . . ?
C35 C34 P1 121.4(2) . . ?
C39 C34 P1 118.1(2) . . ?
C36 C35 C34 119.5(3) . . ?
C36 C35 H35 120.3 . . ?
C34 C35 H35 120.3 . . ?
C37 C36 C35 120.2(3) . . ?
C37 C36 H36 119.9 . . ?
C35 C36 H36 119.9 . . ?
C38 C37 C36 120.2(3) . . ?
C38 C37 H37 119.9 . . ?
C36 C37 H37 119.9 . . ?
C37 C38 C39 120.4(3) . . ?
C37 C38 H38 119.8 . . ?
C39 C38 H38 119.8 . . ?
C38 C39 C34 119.5(3) . . ?
C38 C39 H39 120.3 . . ?
C34 C39 H39 120.3 . . ?
C45 C40 C41 119.3(3) . . ?
C45 C40 P2 122.3(2) . . ?
C41 C40 P2 118.4(2) . . ?
C42 C41 C40 120.2(3) . . ?
C42 C41 H41 119.9 . . ?
C40 C41 H41 119.9 . . ?
C43 C42 C41 120.3(3) . . ?
C43 C42 H42 119.8 . . ?
C41 C42 H42 119.8 . . ?
C42 C43 C44 119.5(3) . . ?
C42 C43 H43 120.2 . . ?
C44 C43 H43 120.2 . . ?
C43 C44 C45 120.8(3) . . ?
C43 C44 H44 119.6 . . ?
C45 C44 H44 119.6 . . ?
C44 C45 C40 119.8(3) . . ?
C44 C45 H45 120.1 . . ?
C40 C45 H45 120.1 . . ?
C47 C46 C51 119.6(3) . . ?
C47 C46 P2 119.3(2) . . ?
C51 C46 P2 121.1(2) . . ?
C46 C47 C48 120.3(3) . . ?
C46 C47 H47 119.8 . . ?
C48 C47 H47 119.8 . . ?
C49 C48 C47 119.7(3) . . ?
C49 C48 H48 120.1 . . ?
C47 C48 H48 120.1 . . ?
C50 C49 C48 119.9(3) . . ?
C50 C49 H49 120.0 . . ?
C48 C49 H49 120.0 . . ?
C49 C50 C51 121.0(3) . . ?
C49 C50 H50 119.5 . . ?
C51 C50 H50 119.5 . . ?
C50 C51 C46 119.5(3) . . ?
C50 C51 H51 120.3 . . ?
C46 C51 H51 120.3 . . ?
C57 C52 C53 119.0(3) . . ?
C57 C52 P2 118.8(2) . . ?
C53 C52 P2 122.2(2) . . ?
C54 C53 C52 119.6(3) . . ?
C54 C53 H53 120.2 . . ?
C52 C53 H53 120.2 . . ?
C55 C54 C53 120.5(3) . . ?
C55 C54 H54 119.7 . . ?
C53 C54 H54 119.7 . . ?
C56 C55 C54 120.0(3) . . ?
C56 C55 H55 120.0 . . ?
C54 C55 H55 120.0 . . ?
C55 C56 C57 120.1(3) . . ?
C55 C56 H56 119.9 . . ?
C57 C56 H56 119.9 . . ?
C52 C57 C56 120.8(3) . . ?
C52 C57 H57 119.6 . . ?
C56 C57 H57 119.6 . . ?
C63 C58 C59 119.5(3) . . ?
C63 C58 P3 122.5(2) . . ?
C59 C58 P3 118.0(2) . . ?
C60 C59 C58 119.8(3) . . ?
C60 C59 H59 120.1 . . ?
C58 C59 H59 120.1 . . ?
C61 C60 C59 120.5(3) . . ?
C61 C60 H60 119.7 . . ?
C59 C60 H60 119.7 . . ?
C60 C61 C62 120.1(3) . . ?
C60 C61 H61 119.9 . . ?
C62 C61 H61 119.9 . . ?
C61 C62 C63 120.0(3) . . ?
C61 C62 H62 120.0 . . ?
C63 C62 H62 120.0 . . ?
C62 C63 C58 120.1(3) . . ?
C62 C63 H63 120.0 . . ?
C58 C63 H63 120.0 . . ?
C65 C64 C69 119.3(3) . . ?
C65 C64 P3 120.0(2) . . ?
C69 C64 P3 120.7(2) . . ?
C66 C65 C64 120.1(3) . . ?
C66 C65 H65 119.9 . . ?
C64 C65 H65 119.9 . . ?
C67 C66 C65 120.0(3) . . ?
C67 C66 H66 120.0 . . ?
C65 C66 H66 120.0 . . ?
C68 C67 C66 120.5(3) . . ?
C68 C67 H67 119.8 . . ?
C66 C67 H67 119.8 . . ?
C67 C68 C69 120.3(3) . . ?
C67 C68 H68 119.9 . . ?
C69 C68 H68 119.9 . . ?
C64 C69 C68 119.7(3) . . ?
C64 C69 H69 120.1 . . ?
C68 C69 H69 120.1 . . ?
C71 C70 C75 120.0 . . ?
C71 C70 P3 123.6(5) . . ?
C75 C70 P3 116.4(5) . . ?
C72 C71 C70 120.0 . . ?
C72 C71 H71 120.0 . . ?
C70 C71 H71 120.0 . . ?
C71 C72 C73 120.0 . . ?
C71 C72 H72 120.0 . . ?
C73 C72 H72 120.0 . . ?
C74 C73 C72 120.0 . . ?
C74 C73 H73 120.0 . . ?
C72 C73 H73 120.0 . . ?
C73 C74 C75 120.0 . . ?
C73 C74 H74 120.0 . . ?
C75 C74 H74 120.0 . . ?
C74 C75 C70 120.0 . . ?
C74 C75 H75 120.0 . . ?
C70 C75 H75 120.0 . . ?
C71A C70A C75A 120.0 . . ?
C71A C70A P3 121.6(11) . . ?
C75A C70A P3 118.3(11) . . ?
C72A C71A C70A 120.0 . . ?
C72A C71A H71A 120.0 . . ?
C70A C71A H71A 120.0 . . ?
C73A C72A C71A 120.0 . . ?
C73A C72A H72A 120.0 . . ?
C71A C72A H72A 120.0 . . ?
C72A C73A C74A 120.0 . . ?
C72A C73A H73A 120.0 . . ?
C74A C73A H73A 120.0 . . ?
C75A C74A C73A 120.0 . . ?
C75A C74A H74A 120.0 . . ?
C73A C74A H74A 120.0 . . ?
C74A C75A C70A 120.0 . . ?
C74A C75A H75A 120.0 . . ?
C70A C75A H75A 120.0 . . ?
O8 S1 O7 114.87(14) . . ?
O8 S1 O6 115.15(15) . . ?
O7 S1 O6 114.87(14) . . ?
O8 S1 C76 102.82(16) . . ?
O7 S1 C76 102.97(15) . . ?
O6 S1 C76 103.75(14) . . ?
F2 C76 F3 108.1(3) . . ?
F2 C76 F1 107.6(3) . . ?
F3 C76 F1 106.3(3) . . ?
F2 C76 S1 111.8(2) . . ?
F3 C76 S1 112.1(2) . . ?
F1 C76 S1 110.6(2) . . ?
O10 S2 O9 115.8(3) . . ?
O10 S2 O11 114.1(3) . . ?
O9 S2 O11 114.2(3) . . ?
O10 S2 C77 104.4(4) . . ?
O9 S2 C77 103.8(4) . . ?
O11 S2 C77 102.5(4) . . ?
F6 C77 F5 105.9(9) . . ?
F6 C77 F4 107.3(7) . . ?
F5 C77 F4 107.8(8) . . ?
F6 C77 S2 113.0(7) . . ?
F5 C77 S2 112.1(6) . . ?
F4 C77 S2 110.5(8) . . ?
O11A S2A O10A 115.4(7) . . ?
O11A S2A O9A 112.0(6) . . ?
O10A S2A O9A 116.8(7) . . ?
O11A S2A C77A 104.7(11) . . ?
O10A S2A C77A 101.5(10) . . ?
O9A S2A C77A 104.2(11) . . ?
F5A C77A F6A 107(2) . . ?
F5A C77A F4A 104(2) . . ?
F6A C77A F4A 101.0(17) . . ?
F5A C77A S2A 114.9(14) . . ?
F6A C77A S2A 115(2) . . ?
F4A C77A S2A 114(2) . . ?
O14 S3 O12 113.75(19) . . ?
O14 S3 O13 114.50(17) . . ?
O12 S3 O13 116.49(18) . . ?
O14 S3 C78A 115.6(13) . . ?
O12 S3 C78A 97.3(13) . . ?
O13 S3 C78A 96.8(14) . . ?
O14 S3 C78 100.5(3) . . ?
O12 S3 C78 104.2(3) . . ?
O13 S3 C78 104.9(3) . . ?
F7 C78 F9 109.9(6) . . ?
F7 C78 F8 107.1(5) . . ?
F9 C78 F8 106.8(6) . . ?
F7 C78 S3 109.4(5) . . ?
F9 C78 S3 112.0(4) . . ?
F8 C78 S3 111.5(5) . . ?
F7A C78A F9A 96(3) . . ?
F7A C78A F8A 109(3) . . ?
F9A C78A F8A 99(3) . . ?
F7A C78A S3 122(3) . . ?
F9A C78A S3 112(2) . . ?
F8A C78A S3 115(3) . . ?

loop_
_geom_bond_atom_site_label_1
_geom_bond_atom_site_label_2
_geom_bond_distance
_geom_bond_site_symmetry_2
_geom_bond_publ_flag
Dy1 O3 2.2621(19) . ?
Dy1 O4 2.2854(18) . ?
Dy1 O2 2.3126(19) . ?
Dy1 O5 2.3179(18) . ?
Dy1 O1 2.4523(19) . ?
Dy1 N4 2.509(2) . ?
Dy1 N2 2.552(2) . ?
Dy1 N3 2.574(2) . ?
N1 C6 1.350(4) . ?
N1 N2 1.384(3) . ?
N1 H1N 0.82(3) . ?
N2 C8 1.281(4) . ?
N3 C9 1.344(4) . ?
N3 C13 1.345(3) . ?
N4 C14 1.289(3) . ?
N4 N5 1.400(3) . ?
N5 C16 1.313(4) . ?
N6 C2 1.333(4) . ?
N6 C3 1.339(4) . ?
N7 C20 1.331(4) . ?
N7 C19 1.344(4) . ?
N7 H7N 0.80(4) . ?
O1 C6 1.232(3) . ?
O2 C16 1.278(3) . ?
O3 P1 1.503(2) . ?
O4 P2 1.506(2) . ?
O5 P3 1.503(2) . ?
P1 C28 1.787(3) . ?
P1 C34 1.794(3) . ?
P1 C22 1.799(3) . ?
P2 C46 1.794(3) . ?
P2 C40 1.796(3) . ?
P2 C52 1.803(3) . ?
P3 C70 1.769(6) . ?
P3 C58 1.797(3) . ?
P3 C64 1.805(3) . ?
P3 C70A 1.858(13) . ?
C1 C2 1.386(4) . ?
C1 C5 1.392(4) . ?
C1 H1 0.9500 . ?
C2 H2 0.9500 . ?
C3 C4 1.391(4) . ?
C3 H3 0.9500 . ?
C4 C5 1.387(4) . ?
C4 H4 0.9500 . ?
C5 C6 1.489(4) . ?
C7 C8 1.497(4) . ?
C7 H7A 0.9800 . ?
C7 H7B 0.9800 . ?
C7 H7C 0.9800 . ?
C8 C9 1.479(4) . ?
C9 C10 1.391(4) . ?
C10 C11 1.373(4) . ?
C10 H10 0.9500 . ?
C11 C12 1.384(4) . ?
C11 H11 0.9500 . ?
C12 C13 1.393(4) . ?
C12 H12 0.9500 . ?
C13 C14 1.476(4) . ?
C14 C15 1.498(4) . ?
C15 H15A 0.9800 . ?
C15 H15B 0.9800 . ?
C15 H15C 0.9800 . ?
C16 C17 1.500(4) . ?
C17 C21 1.387(4) . ?
C17 C18 1.387(4) . ?
C18 C19 1.374(4) . ?
C18 H18 0.9500 . ?
C19 H19 0.9500 . ?
C20 C21 1.381(4) . ?
C20 H20 0.9500 . ?
C21 H21 0.9500 . ?
C22 C23 1.378(5) . ?
C22 C27 1.386(5) . ?
C23 C24 1.390(5) . ?
C23 H23 0.9500 . ?
C24 C25 1.363(6) . ?
C24 H24 0.9500 . ?
C25 C26 1.373(7) . ?
C25 H25 0.9500 . ?
C26 C27 1.398(6) . ?
C26 H26 0.9500 . ?
C27 H27 0.9500 . ?
C28 C29 1.390(4) . ?
C28 C33 1.401(4) . ?
C29 C30 1.385(5) . ?
C29 H29 0.9500 . ?
C30 C31 1.364(6) . ?
C30 H30 0.9500 . ?
C31 C32 1.382(6) . ?
C31 H31 0.9500 . ?
C32 C33 1.384(5) . ?
C32 H32 0.9500 . ?
C33 H33 0.9500 . ?
C34 C35 1.391(4) . ?
C34 C39 1.396(4) . ?
C35 C36 1.389(5) . ?
C35 H35 0.9500 . ?
C36 C37 1.386(5) . ?
C36 H36 0.9500 . ?
C37 C38 1.379(5) . ?
C37 H37 0.9500 . ?
C38 C39 1.386(4) . ?
C38 H38 0.9500 . ?
C39 H39 0.9500 . ?
C40 C45 1.394(4) . ?
C40 C41 1.396(4) . ?
C41 C42 1.390(4) . ?
C41 H41 0.9500 . ?
C42 C43 1.383(4) . ?
C42 H42 0.9500 . ?
C43 C44 1.384(4) . ?
C43 H43 0.9500 . ?
C44 C45 1.389(4) . ?
C44 H44 0.9500 . ?
C45 H45 0.9500 . ?
C46 C47 1.386(4) . ?
C46 C51 1.389(4) . ?
C47 C48 1.389(4) . ?
C47 H47 0.9500 . ?
C48 C49 1.377(4) . ?
C48 H48 0.9500 . ?
C49 C50 1.377(5) . ?
C49 H49 0.9500 . ?
C50 C51 1.381(5) . ?
C50 H50 0.9500 . ?
C51 H51 0.9500 . ?
C52 C57 1.384(4) . ?
C52 C53 1.395(4) . ?
C53 C54 1.391(5) . ?
C53 H53 0.9500 . ?
C54 C55 1.381(5) . ?
C54 H54 0.9500 . ?
C55 C56 1.368(5) . ?
C55 H55 0.9500 . ?
C56 C57 1.386(4) . ?
C56 H56 0.9500 . ?
C57 H57 0.9500 . ?
C58 C63 1.393(4) . ?
C58 C59 1.397(4) . ?
C59 C60 1.387(4) . ?
C59 H59 0.9500 . ?
C60 C61 1.381(5) . ?
C60 H60 0.9500 . ?
C61 C62 1.383(5) . ?
C61 H61 0.9500 . ?
C62 C63 1.393(4) . ?
C62 H62 0.9500 . ?
C63 H63 0.9500 . ?
C64 C65 1.392(4) . ?
C64 C69 1.394(4) . ?
C65 C66 1.384(4) . ?
C65 H65 0.9500 . ?
C66 C67 1.380(5) . ?
C66 H66 0.9500 . ?
C67 C68 1.367(5) . ?
C67 H67 0.9500 . ?
C68 C69 1.394(5) . ?
C68 H68 0.9500 . ?
C69 H69 0.9500 . ?
C70 C71 1.3900 . ?
C70 C75 1.3900 . ?
C71 C72 1.3900 . ?
C71 H71 0.9500 . ?
C72 C73 1.3900 . ?
C72 H72 0.9500 . ?
C73 C74 1.3900 . ?
C73 H73 0.9500 . ?
C74 C75 1.3900 . ?
C74 H74 0.9500 . ?
C75 H75 0.9500 . ?
C70A C71A 1.3900 . ?
C70A C75A 1.3900 . ?
C71A C72A 1.3900 . ?
C71A H71A 0.9500 . ?
C72A C73A 1.3900 . ?
C72A H72A 0.9500 . ?
C73A C74A 1.3900 . ?
C73A H73A 0.9500 . ?
C74A C75A 1.3900 . ?
C74A H74A 0.9500 . ?
C75A H75A 0.9500 . ?
S1 O8 1.436(2) . ?
S1 O7 1.442(2) . ?
S1 O6 1.442(2) . ?
S1 C76 1.812(3) . ?
C76 F2 1.330(4) . ?
C76 F3 1.335(4) . ?
C76 F1 1.350(4) . ?
S2 O10 1.420(4) . ?
S2 O9 1.435(5) . ?
S2 O11 1.453(4) . ?
S2 C77 1.801(10) . ?
C77 F6 1.331(11) . ?
C77 F5 1.337(12) . ?
C77 F4 1.340(14) . ?
S2A O11A 1.423(10) . ?
S2A O10A 1.434(10) . ?
S2A O9A 1.450(10) . ?
S2A C77A 1.76(2) . ?
C77A F5A 1.33(3) . ?
C77A F6A 1.35(3) . ?
C77A F4A 1.38(3) . ?
S3 O14 1.426(3) . ?
S3 O12 1.433(3) . ?
S3 O13 1.434(3) . ?
S3 C78A 1.62(4) . ?
S3 C78 1.850(6) . ?
C78 F7 1.313(7) . ?
C78 F9 1.314(8) . ?
C78 F8 1.325(7) . ?
C78A F7A 1.33(4) . ?
C78A F9A 1.35(4) . ?
C78A F8A 1.34(4) . ?

loop_
_geom_hbond_atom_site_label_D
_geom_hbond_atom_site_label_H
_geom_hbond_atom_site_label_A
_geom_hbond_distance_DH
_geom_hbond_distance_HA
_geom_hbond_distance_DA
_geom_hbond_angle_DHA
_geom_hbond_site_symmetry_A
_geom_hbond_publ_flag
N1 H1N O14 0.82 2.23 3.019(4) 159.9 1_455 yes
N7 H7N O11^a 0.80 2.02 2.687(5) 140.5 2_675 yes
N7 H7N O9A^b 0.80 2.10 2.892(8) 167.6 2_675 yes
C1 H1 O14 0.95 2.30 3.239(4) 170.4 1_455 yes
C3 H3 O9^a 0.95 2.54 3.482(5) 170.7 2_565 yes
C3 H3 O9A^b 0.95 2.21 3.090(9) 154.1 2_565 yes
C7 H7A O7 0.98 2.52 3.308(4) 137.1 1_455 yes
C7 H7A O14 0.98 2.50 3.312(4) 140.2 1_455 yes
C10 H10 O13 0.95 2.48 3.391(4) 160.0 2_666 yes
C11 H11 O12 0.95 2.60 3.392(4) 140.6 2_666 yes
C12 H12 F8A^b 0.95 2.58 3.30(3) 132.8 . yes
C15 H15C O6 0.98 2.52 3.428(4) 153.4 1_565 yes
C20 H20 O8 0.95 2.37 3.091(4) 132.8 1_565 yes
C21 H21 O6 0.95 2.60 3.534(4) 166.1 1_565 yes
C23 H23 O1 0.95 2.65 3.422(4) 138.4 . yes
C23 H23 F1 0.95 2.59 3.309(4) 132.9 1_455 yes
C25 H25 O11A^b 0.95 2.15 2.945(10) 140.7 1_445 yes
C25 H25 F6^a 0.95 2.61 3.231(6) 123.7 1_445 yes
C35 H35 N6 0.95 2.61 3.394(4) 139.7 1_655 yes
C38 H38 O10A^b 0.95 2.23 3.040(9) 143.1 . yes
C39 H39 O2 0.95 2.54 3.376(3) 146.9 . yes
C41 H41 F7^a 0.95 2.56 3.500(5) 172.6 1_455 yes
C41 H41 F7A^b 0.95 2.55 3.402(17) 149.1 1_455 yes
C43 H43 O7 0.95 2.58 3.505(4) 165.3 2_666 yes
C47 H47 O5 0.95 2.50 3.437(3) 171.3 . yes
C53 H53 F9A^b 0.95 2.51 3.31(2) 143.0 2_676 yes
C55 H55 O14 0.95 2.60 3.519(4) 164.2 1_565 yes
C57 H57 N4 0.95 2.66 3.497(4) 147.8 . yes
C57 H57 N5 0.95 2.52 3.380(4) 149.9 . yes
C61 H61 F4^a 0.95 2.55 3.319(8) 138.2 2_675 yes
C61 H61 F4A^b 0.95 2.56 3.195(17) 124.2 2_675 yes
C65 H65 O2 0.95 2.46 3.322(4) 151.7 . yes
C73^a H73^a N5 0.95 2.49 3.442(6) 175.2 1_455 yes
C73A^b H73A^b N5 0.95 2.46 3.382(14) 163.1 1_455 yes
